data_7049726
loop_
_publ_author_name
'Wu, Qi'
'Liu, Xian'
'Xu, Siran'
'Pi, Hongbing'
'Han, Xue'
'Liu, Yang'
'Li, Yanjun'

_publ_section_title
;
 Synthesis, crystal structures and nonlinear optical properties of
 \b-RbCdI<sub>3</sub>&#x00B7;H<sub>2</sub>O and
 CsCdI<sub>3</sub>&#x00B7;H<sub>2</sub>O.
;
_journal_issue 20
_journal_name_full 'Dalton transactions (Cambridge, England : 2003)'
_journal_page_first 6787
_journal_page_last 6793
_journal_paper_doi 10.1039/c9dt01408j
_journal_volume 48
_journal_year 2019
_chemical_formula_moiety 'Cd2 I6, 2(H2 O), 2(Cs)'
_chemical_formula_sum 'Cd2 Cs2 H4 I6 O2'
_chemical_formula_weight 1288.05
_space_group_crystal_system monoclinic
_space_group_IT_number 7
_space_group_name_Hall 'P -2yc'
_space_group_name_H-M_alt 'P 1 c 1'
_symmetry_space_group_name_Hall 'P -2yc'
_symmetry_space_group_name_H-M 'P 1 c 1'
_atom_sites_solution_hydrogens geom
_atom_sites_solution_primary iterative
_audit_creation_date 2019-03-06
_audit_creation_method
;
Olex2 1.2
(compiled 2018.05.29 svn.r3508 for OlexSys, GUI svn.r5506)
;
_audit_update_record
;
2019-03-06 deposited with the CCDC.    2019-04-16 downloaded from the CCDC.
;
_cell_angle_alpha 90
_cell_angle_beta 90.4280(10)
_cell_angle_gamma 90
_cell_formula_units_Z 2
_cell_length_a 8.9666(7)
_cell_length_b 7.5492(6)
_cell_length_c 14.9311(12)
_cell_measurement_reflns_used 4333
_cell_measurement_temperature 298(2)
_cell_measurement_theta_max 31.16
_cell_measurement_theta_min 2.70
_cell_volume 1010.67(14)
_computing_molecular_graphics 'Olex2 (Dolomanov et al., 2009)'
_computing_publication_material 'Olex2 (Dolomanov et al., 2009)'
_computing_structure_refinement 'XL (Sheldrick, 2008)'
_computing_structure_solution 'olex2.solve (Bourhis et al., 2015)'
_diffrn_ambient_temperature 298.15
_diffrn_measured_fraction_theta_full 0.992
_diffrn_measured_fraction_theta_max 0.992
_diffrn_measurement_device_type 'Bruker APEX-II CCD'
_diffrn_measurement_method '\w scans'
_diffrn_radiation_type MoK\a
_diffrn_radiation_wavelength 0.71073
_diffrn_reflns_av_R_equivalents 0.0220
_diffrn_reflns_av_unetI/netI 0.0318
_diffrn_reflns_Laue_measured_fraction_full 0.992
_diffrn_reflns_Laue_measured_fraction_max 0.992
_diffrn_reflns_limit_h_max 11
_diffrn_reflns_limit_h_min -10
_diffrn_reflns_limit_k_max 9
_diffrn_reflns_limit_k_min -9
_diffrn_reflns_limit_l_max 18
_diffrn_reflns_limit_l_min -18
_diffrn_reflns_number 6628
_diffrn_reflns_point_group_measured_fraction_full 0.992
_diffrn_reflns_point_group_measured_fraction_max 0.992
_diffrn_reflns_theta_full 25.242
_diffrn_reflns_theta_max 25.997
_diffrn_reflns_theta_min 2.698
_diffrn_standards_number 0
_exptl_absorpt_coefficient_mu 14.796
_exptl_absorpt_correction_type none
_exptl_crystal_density_diffrn 4.233
_exptl_crystal_description block
_exptl_crystal_F_000 1088
_exptl_crystal_size_max 0.1
_exptl_crystal_size_mid 0.1
_exptl_crystal_size_min 0.1
_refine_diff_density_max 0.707
_refine_diff_density_min -0.865
_refine_diff_density_rms 0.157
_refine_ls_abs_structure_details
;
 Refined as a perfect inversion twin.
;
_refine_ls_abs_structure_Flack 0.5
_refine_ls_extinction_coef 0.0034(2)
_refine_ls_extinction_expression Fc^*^=kFc[1+0.001xFc^2^\l^3^/sin(2\q)]^-1/4^
_refine_ls_extinction_method 'SHELXL-2014/7 (Sheldrick 2014'
_refine_ls_goodness_of_fit_ref 1.145
_refine_ls_hydrogen_treatment constr
_refine_ls_matrix_type full
_refine_ls_number_parameters 110
_refine_ls_number_reflns 3259
_refine_ls_number_restraints 2
_refine_ls_restrained_S_all 1.144
_refine_ls_R_factor_all 0.0244
_refine_ls_R_factor_gt 0.0234
_refine_ls_shift/su_max 0.001
_refine_ls_shift/su_mean 0.000
_refine_ls_structure_factor_coef Fsqd
_refine_ls_weighting_details 'w=1/[\s^2^(Fo^2^)+(0.0280P)^2^+1.9175P] where P=(Fo^2^+2Fc^2^)/3'
_refine_ls_weighting_scheme calc
_refine_ls_wR_factor_gt 0.0663
_refine_ls_wR_factor_ref 0.0669
_reflns_Friedel_coverage 0.995
_reflns_Friedel_fraction_full 0.992
_reflns_Friedel_fraction_max 0.992
_reflns_number_gt 3160
_reflns_number_total 3259
_reflns_threshold_expression 'I > 2\s(I)'
_cod_data_source_file c9dt01408j2.cif
_cod_data_source_block mo_130423b_0m
_cod_depositor_comments 'Adding full bibliography for 7049725--7049726.cif.'
_cod_original_formula_sum 'Cd2 H4 Cs2 I6 O2'
_cod_database_code 7049726
_shelx_shelxl_version_number 2014/7
_shelx_space_group_comment
;
The symmetry employed for this shelxl refinement is uniquely defined
by the following loop, which should always be used as a source of
symmetry information in preference to the above space-group names.
They are only intended as comments.
;
_shelx_estimated_absorpt_t_max 0.319
_shelx_estimated_absorpt_t_min 0.319
_olex2_refinement_description
;
1. Fixed Uiso
 At 1.2 times of:
  All O(H,H) groups
2.a Secondary CH2 refined with riding coordinates:
 O2(H2A,H2B), O1(H1A,H1B)
;
_olex2_submission_special_instructions 'No special instructions were received'

loop_
_space_group_symop_operation_xyz
'x, y, z'
'x, -y, z+1/2'

loop_
_atom_site_label
_atom_site_type_symbol
_atom_site_fract_x
_atom_site_fract_y
_atom_site_fract_z
_atom_site_U_iso_or_equiv
_atom_site_adp_type
_atom_site_occupancy
_atom_site_site_symmetry_order
_atom_site_calc_flag
_atom_site_refinement_flags_posn
O2 O -0.5783(14) -1.2831(18) -0.2677(11) 0.085(4) Uani 1 1 d .
H2A H -0.5458 -1.1623 -0.2572 0.102 Uiso 1 1 calc R
H2B H -0.5532 -1.3141 -0.3288 0.102 Uiso 1 1 calc R
I5 I -0.74550(11) -0.81753(12) -0.23332(6) 0.0505(2) Uani 1 1 d .
Cd2 Cd -0.74062(10) -0.80474(13) -0.41539(6) 0.0402(2) Uani 1 1 d .
Cd1 Cd -0.24050(11) -0.85682(13) -0.39308(7) 0.0421(2) Uani 1 1 d .
I1 I -0.49221(10) -0.97990(12) -0.49251(6) 0.0479(2) Uani 1 1 d .
I6 I -0.99117(10) -0.98986(12) -0.48743(6) 0.0484(2) Uani 1 1 d .
I2 I -0.24849(13) -0.99859(13) -0.22584(7) 0.0536(2) Uani 1 1 d .
I4 I -0.74882(13) -0.47235(13) -0.48401(8) 0.0602(3) Uani 1 1 d .
I3 I -0.24387(12) -0.49475(12) -0.39046(7) 0.0538(2) Uani 1 1 d .
Cs1 Cs -0.90954(12) -1.30564(15) -0.24456(10) 0.0727(3) Uani 1 1 d .
Cs2 Cs -0.41125(12) -0.53556(19) -0.13643(8) 0.0723(3) Uani 1 1 d .
O1 O -0.0770(14) -0.5762(17) -0.1274(9) 0.070(3) Uani 1 1 d .
H1A H -0.0508 -0.6949 -0.1465 0.084 Uiso 1 1 calc R
H1B H -0.0444 -0.5627 -0.0657 0.084 Uiso 1 1 calc R

loop_
_atom_site_aniso_label
_atom_site_aniso_U_11
_atom_site_aniso_U_22
_atom_site_aniso_U_33
_atom_site_aniso_U_23
_atom_site_aniso_U_13
_atom_site_aniso_U_12
O2 0.054(7) 0.073(8) 0.127(13) -0.007(8) 0.013(7) -0.010(6)
I5 0.0589(5) 0.0560(5) 0.0366(4) -0.0047(4) -0.0010(4) -0.0025(5)
Cd2 0.0376(5) 0.0449(5) 0.0380(5) 0.0017(4) 0.0004(4) 0.0005(4)
Cd1 0.0390(5) 0.0478(5) 0.0397(5) -0.0025(4) 0.0000(4) 0.0015(4)
I1 0.0308(4) 0.0624(5) 0.0503(5) -0.0187(4) -0.0004(3) 0.0007(4)
I6 0.0315(4) 0.0615(5) 0.0522(5) -0.0209(4) 0.0000(3) -0.0014(4)
I2 0.0539(5) 0.0644(6) 0.0423(5) 0.0031(4) 0.0002(4) 0.0047(4)
I4 0.0533(6) 0.0555(5) 0.0719(7) 0.0186(5) 0.0054(5) 0.0041(5)
I3 0.0613(6) 0.0459(5) 0.0542(5) -0.0033(4) -0.0016(4) -0.0003(4)
Cs1 0.0486(6) 0.0612(6) 0.1085(9) 0.0023(6) 0.0030(6) 0.0003(5)
Cs2 0.0481(6) 0.1069(9) 0.0619(6) -0.0114(6) -0.0016(4) 0.0032(6)
O1 0.060(7) 0.073(7) 0.076(7) 0.010(6) 0.008(6) 0.014(6)

loop_
_atom_type_symbol
_atom_type_description
_atom_type_scat_dispersion_real
_atom_type_scat_dispersion_imag
_atom_type_scat_source
Cd Cd -0.8075 1.2024 'International Tables Vol C Tables 4.2.6.8 and 6.1.1.4'
I I -0.4742 1.8119 'International Tables Vol C Tables 4.2.6.8 and 6.1.1.4'
Cs Cs -0.3680 2.1192 'International Tables Vol C Tables 4.2.6.8 and 6.1.1.4'
O O 0.0106 0.0060 'International Tables Vol C Tables 4.2.6.8 and 6.1.1.4'
H H 0.0000 0.0000 'International Tables Vol C Tables 4.2.6.8 and 6.1.1.4'

loop_
_geom_angle_atom_site_label_1
_geom_angle_atom_site_label_2
_geom_angle_atom_site_label_3
_geom_angle
_geom_angle_site_symmetry_1
_geom_angle_site_symmetry_3
H2A O2 H2B 108.0 . .
Cs1 O2 H2A 109.3 . .
Cs1 O2 H2B 109.3 . .
Cs1 O2 Cs2 111.4(5) . 1_545
Cs2 O2 H2A 109.3 1_545 .
Cs2 O2 H2B 109.3 1_545 .
Cd2 I5 Cs1 86.26(4) . 1_565
Cd2 I5 Cs1 89.97(4) . .
Cd2 I5 Cs2 109.24(4) . .
Cs1 I5 Cs1 137.18(4) . 1_565
Cs2 I5 Cs1 142.84(3) . .
Cs2 I5 Cs1 77.27(3) . 1_565
I5 Cd2 I1 114.01(4) . .
I5 Cd2 I6 109.95(4) . .
I1 Cd2 I6 103.71(4) . .
I4 Cd2 I5 114.19(5) . .
I4 Cd2 I1 107.26(5) . .
I4 Cd2 I6 106.99(5) . .
I6 Cd1 I1 104.49(4) 1_655 .
I2 Cd1 I1 108.92(5) . .
I2 Cd1 I6 110.08(5) . 1_655
I2 Cd1 I3 112.34(5) . .
I3 Cd1 I1 108.95(4) . .
I3 Cd1 I6 111.72(5) . 1_655
Cd2 I1 Cd1 104.92(4) . .
Cd2 I1 Cs2 137.14(4) . 2_534
Cd1 I1 Cs2 113.66(4) . 2_534
Cd2 I6 Cs1 80.14(3) . .
Cd1 I6 Cd2 105.14(4) 1_455 .
Cd1 I6 Cs1 84.80(4) 1_455 .
Cd1 I2 Cs1 98.32(5) . 1_655
Cd1 I2 Cs2 88.56(4) . .
Cs1 I2 Cs2 147.12(4) 1_655 .
Cd2 I4 Cs1 87.88(4) . 1_565
Cd2 I4 Cs1 89.40(4) . 2_534
Cd2 I4 Cs2 102.79(4) . 2_544
Cs1 I4 Cs1 140.21(4) 1_565 2_534
Cs2 I4 Cs1 74.78(3) 2_544 2_534
Cs2 I4 Cs1 144.19(4) 2_544 1_565
Cd1 I3 Cs1 111.10(4) . 1_665
Cd1 I3 Cs2 86.69(4) . .
Cd1 I3 Cs2 92.79(4) . 2_544
Cs1 I3 Cs2 140.26(4) 1_665 2_544
Cs1 I3 Cs2 78.40(3) 1_665 .
Cs2 I3 Cs2 136.27(4) 2_544 .
O2 Cs1 I5 72.9(3) . 1_545
O2 Cs1 I5 65.5(3) . .
O2 Cs1 I6 91.9(3) . .
O2 Cs1 I2 139.5(3) . 1_455
O2 Cs1 I4 63.8(3) . 1_545
O2 Cs1 I4 78.9(3) . 2_535
O2 Cs1 I3 134.7(3) . 1_445
O2 Cs1 Cs2 159.0(3) . 1_445
O2 Cs1 Cs2 35.0(3) . 1_545
O2 Cs1 O1 126.1(4) . 1_445
I5 Cs1 I5 137.18(4) . 1_545
I5 Cs1 I6 65.86(2) . .
I5 Cs1 I6 126.64(4) 1_545 .
I5 Cs1 I4 101.00(3) . 1_545
I5 Cs1 I4 101.21(3) . 2_535
I5 Cs1 I4 60.12(2) 1_545 2_535
I5 Cs1 Cs2 88.79(3) . 1_545
I5 Cs1 Cs2 129.08(3) . 1_445
I5 Cs1 Cs2 89.05(3) 1_545 1_445
I5 Cs1 Cs2 49.63(2) 1_545 1_545
I6 Cs1 I4 166.62(3) . 2_535
I6 Cs1 Cs2 126.29(3) . 1_545
I6 Cs1 Cs2 107.70(3) . 1_445
I2 Cs1 I5 74.30(3) 1_455 .
I2 Cs1 I5 147.50(4) 1_455 1_545
I2 Cs1 I6 66.74(3) 1_455 .
I2 Cs1 I4 122.53(4) 1_455 1_545
I2 Cs1 I4 114.47(4) 1_455 2_535
I2 Cs1 I3 70.17(3) 1_455 1_445
I2 Cs1 Cs2 58.71(3) 1_455 1_445
I2 Cs1 Cs2 152.24(4) 1_455 1_545
I4 Cs1 I5 67.56(3) 1_545 1_545
I4 Cs1 I6 60.02(3) 1_545 .
I4 Cs1 I4 122.41(3) 1_545 2_535
I4 Cs1 Cs2 81.72(3) 1_545 1_545
I4 Cs1 Cs2 119.53(3) 1_545 1_445
I4 Cs1 Cs2 46.61(2) 2_535 1_545
I4 Cs1 Cs2 82.88(3) 2_535 1_445
I3 Cs1 I5 87.31(3) 1_445 1_545
I3 Cs1 I5 129.54(4) 1_445 .
I3 Cs1 I6 67.72(3) 1_445 .
I3 Cs1 I4 71.11(3) 1_445 1_545
I3 Cs1 I4 125.61(3) 1_445 2_535
I3 Cs1 Cs2 52.04(2) 1_445 1_445
I3 Cs1 Cs2 135.80(3) 1_445 1_545
Cs2 Cs1 Cs2 124.26(4) 1_545 1_445
O1 Cs1 I5 140.5(3) 1_445 .
O1 Cs1 I5 62.2(2) 1_445 1_545
O1 Cs1 I6 138.4(2) 1_445 .
O1 Cs1 I2 88.2(2) 1_445 1_455
O1 Cs1 I4 54.1(2) 1_445 2_535
O1 Cs1 I4 118.1(3) 1_445 1_545
O1 Cs1 I3 72.8(2) 1_445 1_445
O1 Cs1 Cs2 91.4(2) 1_445 1_545
O1 Cs1 Cs2 32.9(2) 1_445 1_445
O2 Cs2 I5 74.8(2) 1_565 .
O2 Cs2 I1 138.8(2) 1_565 2_535
O2 Cs2 I2 119.9(3) 1_565 .
O2 Cs2 I4 89.2(3) 1_565 2_545
O2 Cs2 I3 63.2(3) 1_565 .
O2 Cs2 I3 136.5(3) 1_565 2_545
O2 Cs2 Cs1 90.8(2) 1_565 1_665
O2 Cs2 Cs1 33.6(2) 1_565 1_565
I5 Cs2 I1 66.04(3) . 2_535
I5 Cs2 I2 71.67(3) . .
I5 Cs2 I3 130.75(4) . 2_545
I5 Cs2 I3 89.06(3) . .
I5 Cs2 Cs1 137.58(4) . 1_665
I5 Cs2 Cs1 53.10(2) . 1_565
I1 Cs2 Cs1 107.43(3) 2_535 1_565
I1 Cs2 Cs1 126.86(3) 2_535 1_665
I2 Cs2 I1 59.34(3) . 2_535
I2 Cs2 I3 67.78(3) . .
I2 Cs2 Cs1 82.38(3) . 1_665
I2 Cs2 Cs1 121.03(3) . 1_565
I4 Cs2 I5 67.76(3) 2_545 .
I4 Cs2 I1 64.95(3) 2_545 2_535
I4 Cs2 I2 120.34(4) 2_545 .
I4 Cs2 I3 148.34(4) 2_545 .
I4 Cs2 I3 75.05(3) 2_545 2_545
I4 Cs2 Cs1 153.28(4) 2_545 1_665
I4 Cs2 Cs1 58.61(3) 2_545 1_565
I3 Cs2 I1 69.56(3) 2_545 2_535
I3 Cs2 I1 126.12(4) . 2_535
I3 Cs2 I2 102.83(3) 2_545 .
I3 Cs2 I3 135.56(4) 2_545 .
I3 Cs2 Cs1 86.84(3) 2_545 1_665
I3 Cs2 Cs1 49.56(3) . 1_665
I3 Cs2 Cs1 127.21(4) 2_545 1_565
I3 Cs2 Cs1 90.43(3) . 1_565
Cs1 Cs2 Cs1 124.26(4) 1_565 1_665
O1 Cs2 O2 124.4(3) . 1_565
O1 Cs2 I5 135.6(3) . .
O1 Cs2 I1 93.6(2) . 2_535
O1 Cs2 I2 64.1(3) . .
O1 Cs2 I4 140.4(3) . 2_545
O1 Cs2 I3 71.2(2) . .
O1 Cs2 I3 66.1(3) . 2_545
O1 Cs2 Cs1 157.9(2) . 1_565
O1 Cs2 Cs1 33.8(2) . 1_665
Cs1 O1 H1A 108.9 1_665 .
Cs1 O1 H1B 108.9 1_665 .
Cs2 O1 Cs1 113.3(4) . 1_665
Cs2 O1 H1A 108.9 . .
Cs2 O1 H1B 108.9 . .
H1A O1 H1B 107.7 . .

loop_
_geom_bond_atom_site_label_1
_geom_bond_atom_site_label_2
_geom_bond_distance
_geom_bond_site_symmetry_2
O2 H2A 0.9700 .
O2 H2B 0.9700 .
O2 Cs1 2.998(13) .
O2 Cs2 3.110(15) 1_545
I5 Cd2 2.7210(12) .
I5 Cs1 4.1378(14) 1_565
I5 Cs1 3.9706(14) .
I5 Cs2 3.9423(15) .
Cd2 I1 2.8415(14) .
Cd2 I6 2.8497(13) .
Cd2 I4 2.7112(14) .
Cd1 I1 2.8481(13) .
Cd1 I6 2.8351(14) 1_655
Cd1 I2 2.7182(14) .
Cd1 I3 2.7338(13) .
I1 Cs2 4.3067(17) 2_534
I6 Cd1 2.8352(14) 1_455
I6 Cs1 4.3965(17) .
I2 Cs1 3.8342(16) 1_655
I2 Cs2 4.0199(17) .
I4 Cs1 4.4650(19) 2_534
I4 Cs1 4.0645(19) 1_565
I4 Cs2 3.8010(16) 2_544
I3 Cs1 3.9590(15) 1_665
I3 Cs2 4.1011(16) .
I3 Cs2 3.9636(15) 2_544
Cs1 I5 4.1379(14) 1_545
Cs1 I2 3.8341(16) 1_455
Cs1 I4 4.0645(19) 1_545
Cs1 I4 4.4650(19) 2_535
Cs1 I3 3.9589(15) 1_445
Cs1 Cs2 5.0956(18) 1_445
Cs1 Cs2 5.0472(17) 1_545
Cs1 O1 3.087(13) 1_445
Cs2 O2 3.110(15) 1_565
Cs2 I1 4.3067(17) 2_535
Cs2 I4 3.8010(16) 2_545
Cs2 I3 3.9637(15) 2_545
Cs2 Cs1 5.0956(18) 1_665
Cs2 Cs1 5.0472(17) 1_565
Cs2 O1 3.014(12) .
O1 Cs1 3.087(13) 1_665
O1 H1A 0.9700 .
O1 H1B 0.9700 .
